data_7043016
loop_
_publ_author_name
'Hill, Anthony'
'Ward, Jas S.'

_publ_section_title
;
 Synthetic and Structural Studies of Phosphine Coordinated Boronium Salts
;
_journal_name_full 'Dalton Trans.'
_journal_paper_doi 10.1039/C7DT01023K
_journal_year 2017
_chemical_compound_source 'Research School of Chemistry'
_chemical_formula_moiety 'C26 H26 B1 P2, Br1, C0.89 H1.79, Cl1.79'
_chemical_formula_sum 'C26.89 H27.79 B Br Cl1.79 P2'
_chemical_formula_weight 566.96
_space_group_IT_number 14
_symmetry_cell_setting monoclinic
_symmetry_space_group_name_Hall '-P 2yn'
_symmetry_space_group_name_H-M 'P 1 21/n 1'
_atom_sites_solution_hydrogens difmap
_atom_sites_solution_primary direct
_audit_update_record
;
2013-06-07 deposited with the CCDC.
2017-05-12 downloaded from the CCDC.
;
_cell_angle_alpha 90
_cell_angle_beta 101.3055(11)
_cell_angle_gamma 90
_cell_formula_units_Z 4
_cell_length_a 12.8454(2)
_cell_length_b 15.8917(3)
_cell_length_c 14.0831(3)
_cell_measurement_reflns_used 59767
_cell_measurement_temperature 200
_cell_measurement_theta_max 27
_cell_measurement_theta_min 2.55
_cell_volume 2819.07(9)
_computing_cell_refinement 'DENZO/SCALEPACK (Otwinowski & Minor, 1997)'
_computing_data_collection 'COLLECT (Nonius, 2001).'
_computing_data_reduction 'DENZO/SCALEPACK (Otwinowski & Minor, 1997)'
_computing_molecular_graphics 'Ortep-3 for windows (Farrugia, 1997)'
_computing_publication_material 'CRYSTALS (Betteridge et al., 2003)'
_computing_structure_refinement 'CRYSTALS (Betteridge et al., 2003)'
_computing_structure_solution 'SIR92 (Altomare et al., 1994)'
_diffrn_ambient_temperature 200
_diffrn_measured_fraction_theta_full 0.997
_diffrn_measured_fraction_theta_max 0.997
_diffrn_measurement_device Area
_diffrn_measurement_device_type 'Nonius KappaCCD'
_diffrn_measurement_method \w
_diffrn_radiation_monochromator graphite
_diffrn_radiation_type 'Mo K\a'
_diffrn_radiation_wavelength 0.71073
_diffrn_reflns_av_R_equivalents 0.040
_diffrn_reflns_limit_h_max 16
_diffrn_reflns_limit_h_min -16
_diffrn_reflns_limit_k_max 19
_diffrn_reflns_limit_k_min -20
_diffrn_reflns_limit_l_max 18
_diffrn_reflns_limit_l_min -18
_diffrn_reflns_number 56899
_diffrn_reflns_theta_full 27.535
_diffrn_reflns_theta_max 27.535
_diffrn_reflns_theta_min 2.714
_diffrn_standards_number 0
_exptl_absorpt_coefficient_mu 1.754
_exptl_absorpt_correction_T_max 0.718
_exptl_absorpt_correction_T_min 0.588
_exptl_absorpt_correction_type integration
_exptl_absorpt_process_details
;
Gaussian integration (Coppens, 1970)
;
_exptl_crystal_colour colourless
_exptl_crystal_density_diffrn 1.336
_exptl_crystal_density_method 'not measured'
_exptl_crystal_description block
_exptl_crystal_F_000 1157.941
_exptl_crystal_size_max 0.370
_exptl_crystal_size_mid 0.220
_exptl_crystal_size_min 0.210
_refine_diff_density_max 0.98
_refine_diff_density_min -0.91
_refine_ls_extinction_method None
_refine_ls_goodness_of_fit_ref 0.9833
_refine_ls_hydrogen_treatment constr
_refine_ls_matrix_type full
_refine_ls_number_parameters 308
_refine_ls_number_reflns 6465
_refine_ls_number_restraints 10
_refine_ls_R_factor_all 0.0649
_refine_ls_R_factor_gt 0.0529
_refine_ls_shift/su_max 0.0020679
_refine_ls_shift/su_mean 0.0000915
_refine_ls_structure_factor_coef Fsqd
_refine_ls_weighting_details
;
 Method= Modified Sheldrick 
 w=1/[\s^2^(F^2^) + ( 0.08P)^2^ + 3.53P] 
 ,where P=(max(Fo^2^,0) + 2Fc^2^)/3 
;
_refine_ls_weighting_scheme calc
_refine_ls_wR_factor_all 0.1540
_refine_ls_wR_factor_gt 0.1437
_refine_ls_wR_factor_ref 0.1540
_reflns_limit_h_max 16
_reflns_limit_h_min -16
_reflns_limit_k_max 20
_reflns_limit_k_min 0
_reflns_limit_l_max 18
_reflns_limit_l_min 0
_reflns_number_gt 5240
_reflns_number_total 6480
_reflns_threshold_expression I>2.0\s(I)
_oxford_diffrn_Wilson_B_factor 3.92
_oxford_diffrn_Wilson_scale 3.83
_oxford_refine_ls_r_factor_ref 0.0649
_oxford_refine_ls_scale 0.6168(16)
_oxford_reflns_number_all 6465
_oxford_reflns_threshold_expression_ref I>-10.0\s(I)
_cod_data_source_file c7dt01023k2.cif
_cod_data_source_block 1
_cod_depositor_comments
;
The following automatic conversions were performed:

'_symmetry_cell_setting' value 'Monoclinic' changed to 'monoclinic'
according to
/home/data/users/saulius/crontab/automatic-downloads/rss-feeds/RSC/lib/dictionaries/cif_core.dic
dictionary named 'cif_core.dic' version 2.4.2 from 2011-04-26.

'_atom_sites_solution_primary' value 'Direct' changed to 'direct'
according to
/home/data/users/saulius/crontab/automatic-downloads/rss-feeds/RSC/lib/dictionaries/cif_core.dic
dictionary named 'cif_core.dic' version 2.4.2 from 2011-04-26.

Automatic conversion script
Id: cif_fix_values 4973 2017-02-22 13:04:09Z antanas 
;
_cod_original_sg_symbol_H-M 'P 1 21/n 1 '
_cod_original_formula_sum 'C26.89 H27.79 B1 Br1 Cl1.79 P2'
_cod_database_code 7043016

loop_
_symmetry_equiv_pos_as_xyz
x,y,z
-x,-y,-z
-x+1/2,y+1/2,-z+1/2
x+1/2,-y+1/2,z+1/2

loop_
_atom_site_label
_atom_site_type_symbol
_atom_site_fract_x
_atom_site_fract_y
_atom_site_fract_z
_atom_site_U_iso_or_equiv
_atom_site_occupancy
_atom_site_adp_type
_atom_site_refinement_flags_posn
_atom_site_refinement_flags_adp
_atom_site_refinement_flags_occupancy
B1 B 0.5682(3) 0.7013(2) 0.7834(3) 0.0451 1.0000 Uani . . .
Br1 Br 0.56949(3) 1.11132(2) 0.84833(3) 0.0550 1.0000 Uani . . .
P1 P 0.56104(6) 0.81657(5) 0.73397(6) 0.0411 1.0000 Uani . . .
P2 P 0.51050(6) 0.72085(5) 0.89832(6) 0.0393 1.0000 Uani . . .
C1 C 0.4993(3) 0.8758(2) 0.8197(3) 0.0472 1.0000 Uani . . .
C2 C 0.5318(3) 0.83277(19) 0.9192(2) 0.0449 1.0000 Uani . . .
C11 C 0.4823(3) 0.8329(2) 0.6139(2) 0.0508 1.0000 Uani . . .
C12 C 0.4464(3) 0.9135(3) 0.5853(3) 0.0689 1.0000 Uani . . .
C13 C 0.3924(4) 0.9258(4) 0.4908(4) 0.0827 1.0000 Uani . . .
C14 C 0.3736(4) 0.8610(5) 0.4274(4) 0.0877 1.0000 Uani . . .
C15 C 0.4073(4) 0.7813(4) 0.4555(4) 0.0952 1.0000 Uani . . .
C16 C 0.4623(4) 0.7680(3) 0.5503(3) 0.0711 1.0000 Uani . . .
C21 C 0.6916(2) 0.8587(2) 0.7340(2) 0.0416 1.0000 Uani . . .
C22 C 0.7128(3) 0.9438(2) 0.7474(3) 0.0527 1.0000 Uani . . .
C23 C 0.8123(3) 0.9752(2) 0.7435(3) 0.0626 1.0000 Uani . . .
C24 C 0.8914(3) 0.9215(3) 0.7259(3) 0.0606 1.0000 Uani . . .
C25 C 0.8711(3) 0.8363(2) 0.7122(3) 0.0565 1.0000 Uani . . .
C26 C 0.7713(3) 0.8051(2) 0.7158(2) 0.0481 1.0000 Uani . . .
C31 C 0.3697(2) 0.70048(19) 0.8823(2) 0.0425 1.0000 Uani . . .
C32 C 0.3163(3) 0.7212(3) 0.9558(3) 0.0587 1.0000 Uani . . .
C33 C 0.2091(3) 0.7028(3) 0.9451(3) 0.0721 1.0000 Uani . . .
C34 C 0.1551(3) 0.6653(3) 0.8617(3) 0.0636 1.0000 Uani . . .
C35 C 0.2075(3) 0.6454(2) 0.7885(3) 0.0555 1.0000 Uani . . .
C36 C 0.3149(3) 0.6629(2) 0.7980(2) 0.0484 1.0000 Uani . . .
C41 C 0.5777(2) 0.66286(19) 1.0027(2) 0.0409 1.0000 Uani . . .
C42 C 0.6043(3) 0.6998(2) 1.0938(3) 0.0517 1.0000 Uani . . .
C43 C 0.6563(3) 0.6517(2) 1.1712(3) 0.0586 1.0000 Uani . . .
C44 C 0.6808(3) 0.5685(2) 1.1583(3) 0.0563 1.0000 Uani . . .
C45 C 0.6537(3) 0.5322(2) 1.0683(3) 0.0584 1.0000 Uani . . .
C46 C 0.6019(3) 0.5785(2) 0.9897(3) 0.0524 1.0000 Uani . . .
C50 C 0.8101(7) 1.0254(6) 1.0037(6) 0.1553 0.8925 Uani D . .
Cl2 Cl 0.9034(3) 1.0822(3) 1.0651(3) 0.2251 0.8925 Uani D . .
Cl10 Cl 0.8032(4) 0.9203(3) 1.0399(4) 0.1626 0.555(6) Uani D U P
Cl11 Cl 0.7106(9) 0.9825(5) 1.0759(4) 0.1684 0.338(6) Uani D U P
H1 H 0.5257 0.6637 0.7397 0.0537 1.0000 Uiso R . .
H2 H 0.6391 0.6809 0.7984 0.0537 1.0000 Uiso R . .
H11 H 0.4243 0.8751 0.7996 0.0555 1.0000 Uiso R . .
H12 H 0.5238 0.9323 0.8235 0.0555 1.0000 Uiso R . .
H21 H 0.4889 0.8528 0.9622 0.0529 1.0000 Uiso R . .
H22 H 0.6044 0.8437 0.9459 0.0529 1.0000 Uiso R . .
H121 H 0.4594 0.9592 0.6296 0.0798 1.0000 Uiso R . .
H131 H 0.3680 0.9805 0.4703 0.0980 1.0000 Uiso R . .
H141 H 0.3373 0.8706 0.3628 0.1036 1.0000 Uiso R . .
H151 H 0.3924 0.7358 0.4111 0.1082 1.0000 Uiso R . .
H161 H 0.4856 0.7128 0.5700 0.0857 1.0000 Uiso R . .
H221 H 0.6585 0.9808 0.7589 0.0624 1.0000 Uiso R . .
H231 H 0.8265 1.0336 0.7531 0.0749 1.0000 Uiso R . .
H241 H 0.9598 0.9431 0.7234 0.0716 1.0000 Uiso R . .
H251 H 0.9254 0.7995 0.7002 0.0657 1.0000 Uiso R . .
H261 H 0.7571 0.7468 0.7056 0.0564 1.0000 Uiso R . .
H321 H 0.3530 0.7477 1.0132 0.0687 1.0000 Uiso R . .
H331 H 0.1726 0.7163 0.9956 0.0845 1.0000 Uiso R . .
H341 H 0.0817 0.6528 0.8551 0.0754 1.0000 Uiso R . .
H351 H 0.1699 0.6199 0.7309 0.0645 1.0000 Uiso R . .
H361 H 0.3508 0.6490 0.7472 0.0563 1.0000 Uiso R . .
H421 H 0.5873 0.7571 1.1028 0.0598 1.0000 Uiso R . .
H431 H 0.6755 0.6766 1.2335 0.0684 1.0000 Uiso R . .
H441 H 0.7156 0.5361 1.2119 0.0666 1.0000 Uiso R . .
H451 H 0.6710 0.4750 1.0595 0.0681 1.0000 Uiso R . .
H461 H 0.5829 0.5532 0.9275 0.0613 1.0000 Uiso R . .
H501 H 0.8146 1.0264 0.9372 0.2001 0.5548 Uiso R . .
H502 H 0.7454 1.0508 1.0117 0.2001 0.5548 Uiso R . .
H511 H 0.7719 1.0583 0.9521 0.2001 0.3377 Uiso R . .
H512 H 0.8412 0.9785 0.9781 0.2001 0.3377 Uiso R . .

loop_
_atom_site_aniso_label
_atom_site_aniso_U_11
_atom_site_aniso_U_22
_atom_site_aniso_U_33
_atom_site_aniso_U_23
_atom_site_aniso_U_13
_atom_site_aniso_U_12
B1 0.0486(19) 0.0397(17) 0.0489(19) -0.0019(14) 0.0145(15) 0.0018(14)
Br1 0.0578(2) 0.0450(2) 0.0605(2) -0.00809(14) 0.00753(16) 0.00778(14)
P1 0.0415(4) 0.0398(4) 0.0435(4) 0.0028(3) 0.0124(3) 0.0026(3)
P2 0.0409(4) 0.0343(4) 0.0437(4) 0.0004(3) 0.0107(3) -0.0022(3)
C1 0.0507(17) 0.0367(15) 0.0582(19) 0.0040(13) 0.0206(15) 0.0025(13)
C2 0.0521(17) 0.0358(14) 0.0494(17) -0.0024(12) 0.0165(14) -0.0039(13)
C11 0.0385(15) 0.065(2) 0.0494(18) 0.0080(15) 0.0104(13) 0.0017(14)
C12 0.062(2) 0.075(3) 0.068(2) 0.019(2) 0.0055(19) 0.008(2)
C13 0.056(2) 0.104(4) 0.084(3) 0.040(3) 0.004(2) 0.007(2)
C14 0.053(2) 0.141(5) 0.063(3) 0.029(3) -0.004(2) -0.009(3)
C15 0.087(3) 0.131(5) 0.059(3) -0.007(3) -0.007(2) -0.008(3)
C16 0.070(3) 0.082(3) 0.055(2) -0.004(2) -0.0026(19) -0.001(2)
C21 0.0446(15) 0.0435(15) 0.0376(14) 0.0036(12) 0.0099(12) 0.0022(13)
C22 0.0514(18) 0.0417(17) 0.067(2) 0.0032(15) 0.0161(16) 0.0031(14)
C23 0.061(2) 0.0486(19) 0.079(3) 0.0032(18) 0.0169(19) -0.0083(16)
C24 0.0442(18) 0.067(2) 0.071(2) 0.0112(19) 0.0114(16) -0.0084(17)
C25 0.0465(18) 0.061(2) 0.066(2) 0.0089(17) 0.0202(16) 0.0059(16)
C26 0.0484(17) 0.0447(16) 0.0538(18) 0.0011(14) 0.0168(14) 0.0031(14)
C31 0.0443(16) 0.0352(14) 0.0480(16) 0.0020(12) 0.0093(13) -0.0010(12)
C32 0.0465(18) 0.073(2) 0.059(2) -0.0152(18) 0.0159(15) -0.0079(17)
C33 0.049(2) 0.096(3) 0.077(3) -0.014(2) 0.0244(19) -0.008(2)
C34 0.0435(18) 0.067(2) 0.079(3) 0.004(2) 0.0079(17) -0.0039(17)
C35 0.0473(18) 0.0510(19) 0.062(2) 0.0034(16) -0.0036(16) -0.0027(15)
C36 0.0507(17) 0.0441(17) 0.0482(17) 0.0033(13) 0.0041(14) 0.0006(14)
C41 0.0388(14) 0.0385(15) 0.0461(16) 0.0036(12) 0.0101(12) -0.0021(12)
C42 0.0567(19) 0.0444(17) 0.0521(18) 0.0002(14) 0.0061(15) 0.0032(15)
C43 0.064(2) 0.056(2) 0.0511(19) -0.0002(16) -0.0016(16) 0.0024(17)
C44 0.0539(19) 0.054(2) 0.059(2) 0.0143(16) 0.0047(16) 0.0038(16)
C45 0.065(2) 0.0415(17) 0.068(2) 0.0078(16) 0.0114(18) 0.0068(16)
C46 0.062(2) 0.0402(16) 0.0550(19) -0.0002(14) 0.0101(16) 0.0009(15)
C50 0.144(7) 0.139(7) 0.145(7) 0.061(6) -0.064(6) -0.033(6)
Cl2 0.208(4) 0.180(3) 0.242(4) -0.007(3) -0.065(3) -0.044(3)
Cl10 0.156(4) 0.121(3) 0.173(4) 0.067(3) -0.062(3) -0.033(3)
Cl11 0.284(10) 0.130(5) 0.072(3) 0.024(3) -0.013(4) -0.104(6)

loop_
_atom_type_symbol
_atom_type_scat_dispersion_real
_atom_type_scat_dispersion_imag
_atom_type_scat_Cromer_Mann_a1
_atom_type_scat_Cromer_Mann_b1
_atom_type_scat_Cromer_Mann_a2
_atom_type_scat_Cromer_Mann_b2
_atom_type_scat_Cromer_Mann_a3
_atom_type_scat_Cromer_Mann_b3
_atom_type_scat_Cromer_Mann_a4
_atom_type_scat_Cromer_Mann_b4
_atom_type_scat_Cromer_Mann_c
_atom_type_scat_source
C 0.0033 0.0016 2.3100 20.8439 1.0200 10.2075 1.5886 0.5687 0.8650 51.6512 0.2156 'International Tables Vol C 4.2.6.8 and 6.1.1.4'
H 0.0000 0.0000 0.4930 10.5109 0.3229 26.1257 0.1402 3.1424 0.0408 57.7998 0.0030 'International Tables Vol C 4.2.6.8 and 6.1.1.4'
B 0.0013 0.0007 2.0545 23.2185 1.3326 1.0210 1.0979 60.3498 0.7068 0.1403 -0.1932 'International Tables Vol C 4.2.6.8 and 6.1.1.4'
Br -0.2901 2.4595 17.1789 2.1723 5.2358 16.5796 5.6377 0.2609 3.9851 41.4328 2.9557 'International Tables Vol C 4.2.6.8 and 6.1.1.4'
P 0.1023 0.0942 6.4345 1.9067 4.1791 27.1570 1.7800 0.5260 1.4908 68.1645 1.1149 'International Tables Vol C 4.2.6.8 and 6.1.1.4'
Cl 0.1484 0.1585 11.4604 0.0104 7.1964 1.1662 6.2556 18.5194 1.6455 47.7784 -9.5574 'International Tables Vol C 4.2.6.8 and 6.1.1.4'

loop_
_exptl_crystal_face_index_h
_exptl_crystal_face_index_k
_exptl_crystal_face_index_l
_exptl_crystal_face_perp_dist
-1 0 1 0.100
1 0 -1 0.110
-5 -1 -8 0.180
6 1 8 0.060
0 1 0 0.180
0 -1 0 0.190
-4 1 -5 0.148

loop_
_geom_angle_atom_site_label_1
_geom_angle_atom_site_label_2
_geom_angle_atom_site_label_3
_geom_angle
_geom_angle_publ_flag
P1 B1 P2 98.56(16) yes
P1 B1 H1 112.2 no
P2 B1 H1 112.2 no
P1 B1 H2 112.0 no
P2 B1 H2 112.1 no
H1 B1 H2 109.5 no
B1 P1 C1 104.05(15) yes
B1 P1 C11 116.45(17) yes
C1 P1 C11 107.93(16) yes
B1 P1 C21 111.62(16) yes
C1 P1 C21 109.37(15) yes
C11 P1 C21 107.21(15) yes
B1 P2 C2 102.85(15) yes
B1 P2 C31 113.94(16) yes
C2 P2 C31 108.13(15) yes
B1 P2 C41 113.54(15) yes
C2 P2 C41 109.62(15) yes
C31 P2 C41 108.48(14) yes
P1 C1 C2 107.3(2) yes
P1 C1 H11 110.1 no
C2 C1 H11 110.2 no
P1 C1 H12 109.9 no
C2 C1 H12 109.9 no
H11 C1 H12 109.5 no
C1 C2 P2 106.4(2) yes
C1 C2 H21 110.1 no
P2 C2 H21 110.1 no
C1 C2 H22 110.4 no
P2 C2 H22 110.3 no
H21 C2 H22 109.5 no
P1 C11 C12 119.6(3) yes
P1 C11 C16 120.4(3) yes
C12 C11 C16 120.0(4) yes
C11 C12 C13 118.7(5) yes
C11 C12 H121 120.5 no
C13 C12 H121 120.8 no
C12 C13 C14 121.1(5) yes
C12 C13 H131 119.5 no
C14 C13 H131 119.4 no
C13 C14 C15 120.5(4) yes
C13 C14 H141 120.0 no
C15 C14 H141 119.5 no
C14 C15 C16 119.1(5) yes
C14 C15 H151 120.1 no
C16 C15 H151 120.8 no
C15 C16 C11 120.6(5) yes
C15 C16 H161 119.3 no
C11 C16 H161 120.1 no
P1 C21 C22 121.3(2) yes
P1 C21 C26 119.2(3) yes
C22 C21 C26 119.4(3) yes
C21 C22 C23 120.4(3) yes
C21 C22 H221 119.7 no
C23 C22 H221 119.9 no
C22 C23 C24 120.0(4) yes
C22 C23 H231 120.0 no
C24 C23 H231 120.0 no
C23 C24 C25 120.1(3) yes
C23 C24 H241 120.0 no
C25 C24 H241 119.8 no
C24 C25 C26 119.7(3) yes
C24 C25 H251 120.1 no
C26 C25 H251 120.2 no
C21 C26 C25 120.4(3) yes
C21 C26 H261 119.8 no
C25 C26 H261 119.8 no
P2 C31 C32 119.6(3) yes
P2 C31 C36 120.6(3) yes
C32 C31 C36 119.8(3) yes
C31 C32 C33 119.6(4) yes
C31 C32 H321 120.3 no
C33 C32 H321 120.1 no
C32 C33 C34 120.5(4) yes
C32 C33 H331 119.7 no
C34 C33 H331 119.8 no
C33 C34 C35 120.1(3) yes
C33 C34 H341 119.9 no
C35 C34 H341 120.1 no
C34 C35 C36 120.4(3) yes
C34 C35 H351 119.8 no
C36 C35 H351 119.8 no
C31 C36 C35 119.7(3) yes
C31 C36 H361 120.2 no
C35 C36 H361 120.1 no
P2 C41 C42 121.8(2) yes
P2 C41 C46 117.8(2) yes
C42 C41 C46 120.4(3) yes
C41 C42 C43 118.9(3) yes
C41 C42 H421 120.4 no
C43 C42 H421 120.7 no
C42 C43 C44 120.8(3) yes
C42 C43 H431 119.5 no
C44 C43 H431 119.8 no
C43 C44 C45 120.1(3) yes
C43 C44 H441 120.0 no
C45 C44 H441 119.9 no
C44 C45 C46 120.6(3) yes
C44 C45 H451 120.0 no
C46 C45 H451 119.4 no
C41 C46 C45 119.2(3) yes
C41 C46 H461 120.2 no
C45 C46 H461 120.5 no
Cl2 C50 Cl10 116.9(4) yes
Cl2 C50 Cl11 114.9(6) yes
Cl2 C50 H501 109.7 no
Cl10 C50 H501 108.6 no
Cl2 C50 H502 106.0 no
Cl10 C50 H502 105.9 no
H501 C50 H502 109.5 no
Cl2 C50 H511 108.7 no
Cl11 C50 H511 107.8 no
Cl2 C50 H512 108.6 no
Cl11 C50 H512 107.3 no
H511 C50 H512 109.5 no

loop_
_geom_bond_atom_site_label_1
_geom_bond_atom_site_label_2
_geom_bond_distance
_geom_bond_publ_flag
B1 P1 1.955(4) yes
B1 P2 1.933(4) yes
B1 H1 0.950 no
B1 H2 0.950 no
P1 C1 1.830(3) yes
P1 C11 1.811(3) yes
P1 C21 1.806(3) yes
P2 C2 1.815(3) yes
P2 C31 1.807(3) yes
P2 C41 1.805(3) yes
C1 C2 1.540(5) yes
C1 H11 0.950 no
C1 H12 0.950 no
C2 H21 0.950 no
C2 H22 0.950 no
C11 C12 1.394(6) yes
C11 C16 1.357(6) yes
C12 C13 1.389(6) yes
C12 H121 0.950 no
C13 C14 1.353(8) yes
C13 H131 0.950 no
C14 C15 1.371(9) yes
C14 H141 0.950 no
C15 C16 1.400(6) yes
C15 H151 0.950 no
C16 H161 0.950 no
C21 C22 1.384(5) yes
C21 C26 1.394(4) yes
C22 C23 1.384(5) yes
C22 H221 0.950 no
C23 C24 1.387(6) yes
C23 H231 0.950 no
C24 C25 1.386(6) yes
C24 H241 0.950 no
C25 C26 1.385(5) yes
C25 H251 0.950 no
C26 H261 0.950 no
C31 C32 1.389(5) yes
C31 C36 1.391(5) yes
C32 C33 1.387(5) yes
C32 H321 0.950 no
C33 C34 1.377(6) yes
C33 H331 0.950 no
C34 C35 1.373(6) yes
C34 H341 0.950 no
C35 C36 1.388(5) yes
C35 H351 0.950 no
C36 H361 0.950 no
C41 C42 1.392(5) yes
C41 C46 1.397(5) yes
C42 C43 1.391(5) yes
C42 H421 0.950 no
C43 C44 1.378(5) yes
C43 H431 0.950 no
C44 C45 1.374(5) yes
C44 H441 0.950 no
C45 C46 1.386(5) yes
C45 H451 0.950 no
C46 H461 0.950 no
C50 Cl2 1.610(8) yes
C50 Cl10 1.754(9) yes
C50 Cl11 1.908(13) yes
C50 H501 0.950 no
C50 H502 0.950 no
C50 H511 0.950 no
C50 H512 0.950 no
